data_4300831
loop_
_publ_author_name
'Yin, Ping'
'Gao, Song'
'Wang, Zhe-Ming'
'Yan, Chun-Hua'
'Zheng, Li-Min'
'Xin, Xin-Quan'

_publ_section_title
;
 Field-Induced Magnetic Transitions in Metal Phosphonates with Ladderlike
 Chain Structures: (NH3C6H4NH3)M2(hedpH)2&#x00B7;H2O [M = Fe, Co, Mn, Zn;
 hedp = C(CH3)(OH)(PO3)2]
;
_journal_coden_ASTM INOCAJ
_journal_issue 8
_journal_name_full 'Inorganic Chemistry'
_journal_page_first 2761
_journal_page_last 2765
_journal_paper_doi 10.1021/ic048437l
_journal_volume 44
_journal_year 2005
_chemical_formula_sum 'C10 H22 Fe2 N2 O15 P4'
_chemical_formula_weight 645.88
_space_group_IT_number 2
_symmetry_cell_setting triclinic
_symmetry_space_group_name_Hall '-P 1'
_symmetry_space_group_name_H-M 'P -1'
_atom_sites_solution_hydrogens geom
_atom_sites_solution_primary direct
_atom_sites_solution_secondary difmap
_audit_creation_method SHELXL-97
_cell_angle_alpha 87.71(3)
_cell_angle_beta 89.57(3)
_cell_angle_gamma 78.10(3)
_cell_formula_units_Z 2
_cell_length_a 5.5222(11)
_cell_length_b 12.403(3)
_cell_length_c 15.454(3)
_cell_measurement_reflns_used 11827
_cell_measurement_temperature 293(2)
_cell_measurement_theta_max 27.485
_cell_measurement_theta_min 3.395
_cell_volume 1034.9(4)
_computing_cell_refinement 'HKL Scalepack (Otwinowski & Minor 1997)'
_computing_data_collection KappaCCD
_computing_data_reduction 'Denzo and Scalepak (Otwinowski & Minor, 1997)'
_computing_structure_refinement 'SHELXL-97 (Sheldrick, 1997)'
_computing_structure_solution 'SHELXS-97 (Sheldrick, 1990)'
_diffrn_ambient_temperature 293(2)
_diffrn_measured_fraction_theta_full 0.990
_diffrn_measured_fraction_theta_max 0.990
_diffrn_measurement_device KappaCCD
_diffrn_measurement_method CCD
_diffrn_radiation_monochromator graphite
_diffrn_radiation_source 'fine-focus sealed tube'
_diffrn_radiation_type MoK\a
_diffrn_radiation_wavelength 0.71073
_diffrn_reflns_av_R_equivalents 0.0817
_diffrn_reflns_av_sigmaI/netI 0.0743
_diffrn_reflns_limit_h_max 7
_diffrn_reflns_limit_h_min -7
_diffrn_reflns_limit_k_max 16
_diffrn_reflns_limit_k_min -16
_diffrn_reflns_limit_l_max 19
_diffrn_reflns_limit_l_min -19
_diffrn_reflns_number 30873
_diffrn_reflns_theta_full 27.50
_diffrn_reflns_theta_max 27.50
_diffrn_reflns_theta_min 3.56
_diffrn_source_type 'Nonius FR590 Sealed Tube Generator'
_diffrn_standards_decay_% 0.0
_exptl_absorpt_coefficient_mu 1.793
_exptl_absorpt_correction_T_max 0.899
_exptl_absorpt_correction_T_min 0.829
_exptl_absorpt_correction_type multi-scan
_exptl_absorpt_process_details
;

multi-scan from symmetry-related measurements 

 Sortav (Blessing 1995)

;
_exptl_crystal_colour 'light yellow'
_exptl_crystal_density_diffrn 2.073
_exptl_crystal_density_meas ?
_exptl_crystal_description block
_exptl_crystal_F_000 656
_exptl_crystal_size_max 0.17
_exptl_crystal_size_mid 0.14
_exptl_crystal_size_min 0.06
_refine_diff_density_max 0.535
_refine_diff_density_min -0.577
_refine_diff_density_rms 0.115
_refine_ls_extinction_coef 0.0078(10)
_refine_ls_extinction_expression Fc^*^=kFc[1+0.001xFc^2^\l^3^/sin(2\q)]^-1/4^
_refine_ls_extinction_method SHELXL
_refine_ls_goodness_of_fit_ref 0.991
_refine_ls_hydrogen_treatment mixed
_refine_ls_matrix_type full
_refine_ls_number_parameters 344
_refine_ls_number_reflns 4710
_refine_ls_number_restraints 2
_refine_ls_restrained_S_all 0.991
_refine_ls_R_factor_all 0.0737
_refine_ls_R_factor_gt 0.0387
_refine_ls_shift/su_max 0.005
_refine_ls_shift/su_mean 0.000
_refine_ls_structure_factor_coef Fsqd
_refine_ls_weighting_details 'calc w=1/[\s^2^(Fo^2^)+(0.0435P)^2^+0.0000P] where P=(Fo^2^+2Fc^2^)/3'
_refine_ls_weighting_scheme calc
_refine_ls_wR_factor_gt 0.0787
_refine_ls_wR_factor_ref 0.0883
_reflns_number_gt 3259
_reflns_number_total 4710
_reflns_threshold_expression >2sigma(I)
_cod_data_source_file ic048437lsi20041106_095113_1.cif
_cod_data_source_block '[NH3C6H4NH3]Fe2(hedpH)2.H2O'
_cod_database_code 4300831

loop_
_symmetry_equiv_pos_as_xyz
'x, y, z'
'-x, -y, -z'

loop_
_atom_site_label
_atom_site_type_symbol
_atom_site_fract_x
_atom_site_fract_y
_atom_site_fract_z
_atom_site_U_iso_or_equiv
_atom_site_adp_type
_atom_site_occupancy
_atom_site_symmetry_multiplicity
_atom_site_calc_flag
_atom_site_refinement_flags
_atom_site_disorder_assembly
_atom_site_disorder_group
Fe1 Fe 1.32496(8) 0.52380(4) 0.09095(3) 0.01582(14) Uani 1 1 d . . .
Fe2 Fe 0.14709(8) 0.03846(4) 0.40935(3) 0.01467(14) Uani 1 1 d . . .
P1 P 0.88886(14) 0.37735(7) 0.10796(5) 0.0136(2) Uani 1 1 d . . .
P2 P 0.76140(15) 0.60095(7) 0.18582(6) 0.0167(2) Uani 1 1 d . . .
P3 P 0.72091(14) -0.10562(7) 0.39033(5) 0.01357(19) Uani 1 1 d . . .
P4 P 0.62500(14) 0.13104(7) 0.32509(5) 0.0151(2) Uani 1 1 d . . .
O1 O 1.1483(4) 0.39401(18) 0.08730(14) 0.0195(5) Uani 1 1 d . . .
O1W O 0.2017(5) 0.7980(2) 0.2129(2) 0.0546(9) Uani 1 1 d G . .
H1WA H 0.1243 0.7553 0.1811 0.076 Uiso 1 1 d G . .
H1WB H 0.2682 0.7606 0.2615 0.076 Uiso 1 1 d G . .
O2 O 0.6949(4) 0.42751(18) 0.03917(13) 0.0169(5) Uani 1 1 d . . .
O3 O 0.8845(4) 0.25634(17) 0.12617(15) 0.0200(5) Uani 1 1 d . . .
O4 O 1.0095(4) 0.61948(18) 0.15447(15) 0.0222(5) Uani 1 1 d . . .
O5 O 0.5483(4) 0.63578(18) 0.12218(14) 0.0205(5) Uani 1 1 d . . .
O6 O 0.6815(4) 0.6560(2) 0.27186(16) 0.0301(6) Uani 1 1 d . . .
H6 H 0.780(7) 0.701(3) 0.303(3) 0.042 Uiso 1 1 d . . .
O7 O 0.5208(4) 0.44423(18) 0.21756(15) 0.0192(5) Uani 1 1 d D . .
H7 H 0.517(6) 0.3746(12) 0.232(2) 0.027 Uiso 1 1 d D . .
O8 O 0.4499(4) -0.09625(18) 0.41044(14) 0.0198(5) Uani 1 1 d . . .
O9 O 0.8745(4) -0.06687(18) 0.45980(13) 0.0166(5) Uani 1 1 d . . .
O10 O 0.8435(4) -0.22392(18) 0.36922(15) 0.0211(5) Uani 1 1 d . . .
O11 O 0.3742(4) 0.14117(18) 0.36446(15) 0.0216(5) Uani 1 1 d . . .
O12 O 0.8225(4) 0.16329(17) 0.38015(14) 0.0189(5) Uani 1 1 d . . .
O13 O 0.5893(4) 0.20214(19) 0.23799(15) 0.0222(5) Uani 1 1 d . . .
H13 H 0.725(6) 0.208(3) 0.208(2) 0.031 Uiso 1 1 d . . .
O14 O 1.0162(4) -0.01700(18) 0.28671(14) 0.0189(5) Uani 1 1 d D . .
H14 H 1.085(6) -0.0811(16) 0.264(2) 0.026 Uiso 1 1 d D . .
N1 N 0.7266(5) 0.2758(2) 0.5298(2) 0.0201(6) Uani 1 1 d . . .
H11 H 0.861(7) 0.264(3) 0.564(2) 0.028 Uiso 1 1 d . . .
H12 H 0.760(6) 0.251(3) 0.480(3) 0.028 Uiso 1 1 d . . .
H13 H 0.644(6) 0.228(3) 0.565(2) 0.028 Uiso 1 1 d . . .
N2 N 0.5079(5) 0.7742(2) -0.0194(2) 0.0196(6) Uani 1 1 d . . .
H21 H 0.518(6) 0.736(3) 0.036(2) 0.027 Uiso 1 1 d . . .
H22 H 0.392(7) 0.765(3) -0.052(2) 0.027 Uiso 1 1 d . . .
H23 H 0.647(6) 0.744(3) -0.058(2) 0.027 Uiso 1 1 d . . .
C1 C 0.7810(5) 0.4521(3) 0.2064(2) 0.0149(7) Uani 1 1 d . . .
C2 C 0.9343(6) 0.4082(3) 0.2857(2) 0.0240(8) Uani 1 1 d . . .
H2A H 0.8700 0.4502 0.3347 0.036 Uiso 1 1 calc R . .
H2B H 1.1029 0.4142 0.2759 0.036 Uiso 1 1 calc R . .
H2C H 0.9272 0.3322 0.2970 0.036 Uiso 1 1 calc R . .
C3 C 0.7518(5) -0.0127(3) 0.2971(2) 0.0149(7) Uani 1 1 d . . .
C4 C 0.6390(6) -0.0437(3) 0.2147(2) 0.0228(8) Uani 1 1 d . . .
H4A H 0.7100 -0.1190 0.2028 0.034 Uiso 1 1 calc R . .
H4B H 0.6723 0.0035 0.1674 0.034 Uiso 1 1 calc R . .
H4C H 0.4634 -0.0352 0.2220 0.034 Uiso 1 1 calc R . .
C11 C 0.6073(6) 0.3920(3) 0.5155(2) 0.0186(7) Uani 1 1 d . . .
C12 C 0.7024(7) 0.4716(3) 0.5533(3) 0.0323(10) Uani 1 1 d . . .
H12A H 0.842(7) 0.452(3) 0.585(3) 0.048 Uiso 1 1 d . . .
C13 C 0.4045(7) 0.4185(3) 0.4617(3) 0.0308(9) Uani 1 1 d . . .
H13A H 0.336(7) 0.364(3) 0.436(3) 0.046 Uiso 1 1 d . . .
C14 C 0.5066(6) 0.8905(3) -0.0088(2) 0.0170(7) Uani 1 1 d . . .
C15 C 0.6979(6) 0.9349(3) -0.0417(2) 0.0215(8) Uani 1 1 d . . .
H15A H 0.844(6) 0.886(3) -0.067(2) 0.032 Uiso 1 1 d . . .
C16 C 0.6922(6) 1.0458(3) -0.0327(2) 0.0216(8) Uani 1 1 d . . .
H16A H 0.822(6) 1.076(3) -0.060(2) 0.032 Uiso 1 1 d . . .

loop_
_atom_site_aniso_label
_atom_site_aniso_U_11
_atom_site_aniso_U_22
_atom_site_aniso_U_33
_atom_site_aniso_U_23
_atom_site_aniso_U_13
_atom_site_aniso_U_12
Fe1 0.0141(3) 0.0169(3) 0.0178(3) -0.0023(2) 0.00004(18) -0.00602(19)
Fe2 0.0125(2) 0.0158(3) 0.0158(3) -0.00210(19) -0.00018(18) -0.00300(18)
P1 0.0117(4) 0.0121(4) 0.0175(5) -0.0026(3) 0.0000(3) -0.0033(3)
P2 0.0156(4) 0.0157(5) 0.0199(5) -0.0056(4) 0.0006(3) -0.0050(3)
P3 0.0122(4) 0.0126(4) 0.0166(5) -0.0017(3) -0.0023(3) -0.0037(3)
P4 0.0127(4) 0.0136(4) 0.0188(5) 0.0014(4) -0.0004(3) -0.0027(3)
O1 0.0143(12) 0.0192(13) 0.0262(14) -0.0053(10) 0.0031(9) -0.0055(9)
O1W 0.0311(17) 0.0392(19) 0.099(3) -0.0384(18) 0.0147(16) -0.0124(14)
O2 0.0159(11) 0.0191(13) 0.0156(12) -0.0037(10) -0.0016(9) -0.0030(9)
O3 0.0211(12) 0.0146(12) 0.0249(13) -0.0031(10) 0.0023(10) -0.0045(9)
O4 0.0161(12) 0.0179(13) 0.0343(15) -0.0046(11) 0.0018(10) -0.0070(9)
O5 0.0177(12) 0.0173(13) 0.0265(14) -0.0019(10) -0.0030(10) -0.0035(9)
O6 0.0314(14) 0.0346(16) 0.0287(15) -0.0204(12) 0.0063(11) -0.0139(12)
O7 0.0141(11) 0.0188(13) 0.0255(14) -0.0011(11) 0.0021(9) -0.0055(10)
O8 0.0132(11) 0.0206(13) 0.0257(14) 0.0035(10) 0.0000(9) -0.0045(9)
O9 0.0153(11) 0.0200(13) 0.0155(12) -0.0023(10) -0.0032(9) -0.0053(9)
O10 0.0229(12) 0.0142(12) 0.0253(14) -0.0068(10) -0.0076(10) -0.0005(10)
O11 0.0157(12) 0.0180(13) 0.0307(14) 0.0015(10) 0.0043(10) -0.0033(9)
O12 0.0162(12) 0.0155(13) 0.0244(13) -0.0016(10) -0.0030(9) -0.0018(9)
O13 0.0179(12) 0.0251(14) 0.0231(14) 0.0098(11) -0.0011(10) -0.0050(10)
O14 0.0110(11) 0.0222(14) 0.0241(14) -0.0077(11) 0.0041(9) -0.0036(10)
N1 0.0202(16) 0.0141(16) 0.0245(18) 0.0012(13) -0.0043(13) -0.0004(12)
N2 0.0213(16) 0.0140(16) 0.0242(18) -0.0046(13) -0.0052(13) -0.0044(12)
C1 0.0097(15) 0.0172(18) 0.0187(18) -0.0012(14) -0.0008(12) -0.0049(13)
C2 0.0231(19) 0.029(2) 0.021(2) -0.0038(16) -0.0024(14) -0.0060(15)
C3 0.0109(16) 0.0200(18) 0.0140(17) -0.0026(14) -0.0021(12) -0.0029(13)
C4 0.0256(19) 0.026(2) 0.0195(19) -0.0023(15) -0.0051(14) -0.0102(15)
C11 0.0187(17) 0.0131(17) 0.0229(19) -0.0019(14) 0.0026(14) -0.0010(13)
C12 0.028(2) 0.020(2) 0.047(3) -0.0050(18) -0.0193(18) 0.0008(16)
C13 0.032(2) 0.015(2) 0.045(3) -0.0044(18) -0.0166(18) -0.0024(16)
C14 0.0206(17) 0.0130(17) 0.0171(18) -0.0012(14) -0.0083(13) -0.0025(13)
C15 0.0190(18) 0.0186(19) 0.026(2) -0.0037(16) 0.0011(15) -0.0009(15)
C16 0.0212(18) 0.020(2) 0.025(2) -0.0015(15) -0.0001(15) -0.0066(15)

loop_
_atom_type_symbol
_atom_type_description
_atom_type_scat_dispersion_real
_atom_type_scat_dispersion_imag
_atom_type_scat_source
C C 0.0033 0.0016 'International Tables Vol C Tables 4.2.6.8 and 6.1.1.4'
H H 0.0000 0.0000 'International Tables Vol C Tables 4.2.6.8 and 6.1.1.4'
N N 0.0061 0.0033 'International Tables Vol C Tables 4.2.6.8 and 6.1.1.4'
O O 0.0106 0.0060 'International Tables Vol C Tables 4.2.6.8 and 6.1.1.4'
P P 0.1023 0.0942 'International Tables Vol C Tables 4.2.6.8 and 6.1.1.4'
Fe Fe 0.3463 0.8444 'International Tables Vol C Tables 4.2.6.8 and 6.1.1.4'

loop_
_geom_angle_atom_site_label_1
_geom_angle_atom_site_label_2
_geom_angle_atom_site_label_3
_geom_angle
_geom_angle_site_symmetry_1
_geom_angle_site_symmetry_3
_geom_angle_publ_flag
O1 Fe1 O2 99.40(9) . 2_765 ?
O1 Fe1 O5 165.81(9) . 1_655 ?
O2 Fe1 O5 93.45(9) 2_765 1_655 ?
O1 Fe1 O4 89.99(8) . . ?
O2 Fe1 O4 107.71(9) 2_765 . ?
O5 Fe1 O4 91.82(8) 1_655 . ?
O1 Fe1 O2 94.91(8) . 1_655 ?
O2 Fe1 O2 77.99(9) 2_765 1_655 ?
O5 Fe1 O2 81.84(8) 1_655 1_655 ?
O4 Fe1 O2 171.81(8) . 1_655 ?
O1 Fe1 O7 88.50(9) . 1_655 ?
O2 Fe1 O7 155.37(8) 2_765 1_655 ?
O5 Fe1 O7 77.32(8) 1_655 1_655 ?
O4 Fe1 O7 95.49(9) . 1_655 ?
O2 Fe1 O7 78.11(8) 1_655 1_655 ?
O11 Fe2 O9 102.63(9) . 2_656 ?
O11 Fe2 O8 89.96(8) . . ?
O9 Fe2 O8 99.28(9) 2_656 . ?
O11 Fe2 O12 91.21(9) . 1_455 ?
O9 Fe2 O12 92.96(9) 2_656 1_455 ?
O8 Fe2 O12 167.14(9) . 1_455 ?
O11 Fe2 O14 101.70(9) . 1_455 ?
O9 Fe2 O14 154.01(8) 2_656 1_455 ?
O8 Fe2 O14 89.73(9) . 1_455 ?
O12 Fe2 O14 77.49(9) 1_455 1_455 ?
O11 Fe2 O9 176.53(8) . 1_455 ?
O9 Fe2 O9 76.61(9) 2_656 1_455 ?
O8 Fe2 O9 93.50(8) . 1_455 ?
O12 Fe2 O9 85.46(8) 1_455 1_455 ?
O14 Fe2 O9 78.56(8) 1_455 1_455 ?
O1 P1 O3 111.70(13) . . ?
O1 P1 O2 114.17(13) . . ?
O3 P1 O2 110.32(13) . . ?
O1 P1 C1 108.33(13) . . ?
O3 P1 C1 107.66(14) . . ?
O2 P1 C1 104.18(13) . . ?
O4 P2 O5 115.66(13) . . ?
O4 P2 O6 112.97(13) . . ?
O5 P2 O6 107.69(14) . . ?
O4 P2 C1 109.02(14) . . ?
O5 P2 C1 104.60(13) . . ?
O6 P2 C1 106.19(15) . . ?
O8 P3 O9 115.97(12) . . ?
O8 P3 O10 111.09(13) . . ?
O9 P3 O10 108.39(12) . . ?
O8 P3 C3 108.87(13) . . ?
O9 P3 C3 102.70(13) . . ?
O10 P3 C3 109.40(14) . . ?
O11 P4 O12 116.79(13) . . ?
O11 P4 O13 106.48(13) . . ?
O12 P4 O13 110.41(13) . . ?
O11 P4 C3 110.58(13) . . ?
O12 P4 C3 105.10(13) . . ?
O13 P4 C3 107.17(14) . . ?
P1 O1 Fe1 135.15(13) . . ?
P1 O2 Fe1 139.66(12) . 2_765 ?
P1 O2 Fe1 115.77(12) . 1_455 ?
Fe1 O2 Fe1 102.01(9) 2_765 1_455 ?
P2 O4 Fe1 136.04(13) . . ?
P2 O5 Fe1 120.17(13) . 1_455 ?
C1 O7 Fe1 105.00(17) . 1_455 ?
P3 O8 Fe2 132.68(13) . . ?
P3 O9 Fe2 138.39(12) . 2_656 ?
P3 O9 Fe2 115.20(12) . 1_655 ?
Fe2 O9 Fe2 103.39(9) 2_656 1_655 ?
P4 O11 Fe2 138.11(14) . . ?
P4 O12 Fe2 117.20(13) . 1_655 ?
C3 O14 Fe2 106.62(16) . 1_655 ?
O7 C1 C2 111.9(2) . . ?
O7 C1 P2 102.96(19) . . ?
C2 C1 P2 112.3(2) . . ?
O7 C1 P1 106.05(19) . . ?
C2 C1 P1 113.3(2) . . ?
P2 C1 P1 109.69(16) . . ?
O14 C3 C4 111.2(2) . . ?
O14 C3 P3 106.1(2) . . ?
C4 C3 P3 113.1(2) . . ?
O14 C3 P4 103.96(19) . . ?
C4 C3 P4 112.4(2) . . ?
P3 C3 P4 109.56(16) . . ?
C12 C11 C13 121.3(3) . . ?
C12 C11 N1 119.8(3) . . ?
C13 C11 N1 118.9(3) . . ?
C11 C12 C13 120.3(3) . 2_666 ?
C11 C13 C12 118.4(3) . 2_666 ?
C15 C14 C16 121.6(3) . 2_675 ?
C15 C14 N2 119.7(3) . . ?
C16 C14 N2 118.7(3) 2_675 . ?
C14 C15 C16 119.2(3) . . ?
C15 C16 C14 119.2(3) . 2_675 ?

loop_
_geom_bond_atom_site_label_1
_geom_bond_atom_site_label_2
_geom_bond_distance
_geom_bond_site_symmetry_2
_geom_bond_publ_flag
Fe1 O1 2.050(2) . ?
Fe1 O2 2.073(2) 2_765 ?
Fe1 O5 2.110(2) 1_655 ?
Fe1 O4 2.150(2) . ?
Fe1 O2 2.299(2) 1_655 ?
Fe1 O7 2.326(2) 1_655 ?
Fe2 O11 2.062(2) . ?
Fe2 O9 2.065(2) 2_656 ?
Fe2 O8 2.106(2) . ?
Fe2 O12 2.151(2) 1_455 ?
Fe2 O14 2.218(2) 1_455 ?
Fe2 O9 2.300(2) 1_455 ?
P1 O1 1.519(2) . ?
P1 O3 1.521(2) . ?
P1 O2 1.534(2) . ?
P1 C1 1.844(3) . ?
P2 O4 1.508(2) . ?
P2 O5 1.520(2) . ?
P2 O6 1.539(2) . ?
P2 C1 1.842(3) . ?
P3 O8 1.508(2) . ?
P3 O9 1.525(2) . ?
P3 O10 1.531(2) . ?
P3 C3 1.838(3) . ?
P4 O11 1.492(2) . ?
P4 O12 1.515(2) . ?
P4 O13 1.570(2) . ?
P4 C3 1.844(3) . ?
O2 Fe1 2.073(2) 2_765 ?
O2 Fe1 2.299(2) 1_455 ?
O5 Fe1 2.110(2) 1_455 ?
O7 C1 1.469(3) . ?
O7 Fe1 2.326(2) 1_455 ?
O9 Fe2 2.065(2) 2_656 ?
O9 Fe2 2.300(2) 1_655 ?
O12 Fe2 2.151(2) 1_655 ?
O14 C3 1.458(3) . ?
O14 Fe2 2.218(2) 1_655 ?
N1 C11 1.464(4) . ?
N2 C14 1.456(4) . ?
C1 C2 1.513(5) . ?
C3 C4 1.518(4) . ?
C11 C12 1.363(5) . ?
C11 C13 1.376(5) . ?
C12 C13 1.380(5) 2_666 ?
C13 C12 1.380(5) 2_666 ?
C14 C15 1.374(4) . ?
C14 C16 1.383(5) 2_675 ?
C15 C16 1.382(5) . ?
C16 C14 1.383(5) 2_675 ?

loop_
_geom_hbond_atom_site_label_D
_geom_hbond_atom_site_label_H
_geom_hbond_atom_site_label_A
_geom_hbond_distance_DH
_geom_hbond_distance_HA
_geom_hbond_distance_DA
_geom_hbond_angle_DHA
_geom_hbond_site_symmetry_A
O1W H1WA O4 0.91 1.98 2.826(3) 155.2 1_455
O1W H1WB O6 0.91 2.38 2.989(4) 124.2 .
O6 H6 O10 1.00(4) 1.50(4) 2.456(3) 159(3) 1_565
O7 H7 O13 0.887(10) 2.092(14) 2.952(3) 163(3) .
O13 H13 O3 0.89(3) 1.70(4) 2.532(3) 155(3) .
O14 H14 O1W 0.893(10) 1.724(11) 2.615(4) 176(3) 1_645
N1 H11 O10 0.90(4) 1.90(4) 2.799(4) 174(3) 2_756
N1 H12 O12 0.84(4) 1.91(4) 2.740(4) 166(4) .
N1 H13 O8 0.96(4) 1.84(4) 2.735(4) 153(3) 2_656
N2 H21 O5 0.96(4) 1.77(4) 2.708(4) 165(3) .
N2 H22 O3 0.84(4) 1.99(4) 2.829(4) 179(3) 2_665
N2 H23 O1 0.99(4) 1.91(4) 2.752(4) 141(3) 2_765

loop_
_geom_torsion_atom_site_label_1
_geom_torsion_atom_site_label_2
_geom_torsion_atom_site_label_3
_geom_torsion_atom_site_label_4
_geom_torsion
_geom_torsion_site_symmetry_1
_geom_torsion_site_symmetry_2
_geom_torsion_site_symmetry_3
_geom_torsion_site_symmetry_4
_geom_torsion_publ_flag
O3 P1 O1 Fe1 -158.39(17) . . . . ?
O2 P1 O1 Fe1 75.6(2) . . . . ?
C1 P1 O1 Fe1 -40.0(2) . . . . ?
O2 Fe1 O1 P1 -99.8(2) 2_765 . . . ?
O5 Fe1 O1 P1 105.5(3) 1_655 . . . ?
O4 Fe1 O1 P1 8.2(2) . . . . ?
O2 Fe1 O1 P1 -178.42(19) 1_655 . . . ?
O7 Fe1 O1 P1 103.7(2) 1_655 . . . ?
O1 P1 O2 Fe1 22.3(2) . . . 2_765 ?
O3 P1 O2 Fe1 -104.4(2) . . . 2_765 ?
C1 P1 O2 Fe1 140.3(2) . . . 2_765 ?
O1 P1 O2 Fe1 -135.41(12) . . . 1_455 ?
O3 P1 O2 Fe1 97.84(14) . . . 1_455 ?
C1 P1 O2 Fe1 -17.45(15) . . . 1_455 ?
O5 P2 O4 Fe1 -93.1(2) . . . . ?
O6 P2 O4 Fe1 142.20(19) . . . . ?
C1 P2 O4 Fe1 24.4(2) . . . . ?
O1 Fe1 O4 P2 1.1(2) . . . . ?
O2 Fe1 O4 P2 101.0(2) 2_765 . . . ?
O5 Fe1 O4 P2 -164.8(2) 1_655 . . . ?
O2 Fe1 O4 P2 -125.8(5) 1_655 . . . ?
O7 Fe1 O4 P2 -87.4(2) 1_655 . . . ?
O4 P2 O5 Fe1 127.54(14) . . . 1_455 ?
O6 P2 O5 Fe1 -105.05(15) . . . 1_455 ?
C1 P2 O5 Fe1 7.63(17) . . . 1_455 ?
O9 P3 O8 Fe2 76.3(2) . . . . ?
O10 P3 O8 Fe2 -159.41(16) . . . . ?
C3 P3 O8 Fe2 -38.9(2) . . . . ?
O11 Fe2 O8 P3 2.93(19) . . . . ?
O9 Fe2 O8 P3 -99.86(18) 2_656 . . . ?
O12 Fe2 O8 P3 98.2(4) 1_455 . . . ?
O14 Fe2 O8 P3 104.63(19) 1_455 . . . ?
O9 Fe2 O8 P3 -176.85(18) 1_455 . . . ?
O8 P3 O9 Fe2 20.0(3) . . . 2_656 ?
O10 P3 O9 Fe2 -105.7(2) . . . 2_656 ?
C3 P3 O9 Fe2 138.58(19) . . . 2_656 ?
O8 P3 O9 Fe2 -136.25(12) . . . 1_655 ?
O10 P3 O9 Fe2 98.03(14) . . . 1_655 ?
C3 P3 O9 Fe2 -17.67(16) . . . 1_655 ?
O12 P4 O11 Fe2 -110.9(2) . . . . ?
O13 P4 O11 Fe2 125.3(2) . . . . ?
C3 P4 O11 Fe2 9.2(3) . . . . ?
O9 Fe2 O11 P4 114.5(2) 2_656 . . . ?
O8 Fe2 O11 P4 15.0(2) . . . . ?
O12 Fe2 O11 P4 -152.2(2) 1_455 . . . ?
O14 Fe2 O11 P4 -74.7(2) 1_455 . . . ?
O9 Fe2 O11 P4 -168.6(13) 1_455 . . . ?
O11 P4 O12 Fe2 120.27(14) . . . 1_655 ?
O13 P4 O12 Fe2 -117.94(14) . . . 1_655 ?
C3 P4 O12 Fe2 -2.69(17) . . . 1_655 ?
Fe1 O7 C1 C2 177.4(2) 1_455 . . . ?
Fe1 O7 C1 P2 56.52(18) 1_455 . . . ?
Fe1 O7 C1 P1 -58.68(19) 1_455 . . . ?
O4 P2 C1 O7 -168.18(18) . . . . ?
O5 P2 C1 O7 -43.9(2) . . . . ?
O6 P2 C1 O7 69.8(2) . . . . ?
O4 P2 C1 C2 71.3(2) . . . . ?
O5 P2 C1 C2 -164.5(2) . . . . ?
O6 P2 C1 C2 -50.7(3) . . . . ?
O4 P2 C1 P1 -55.62(18) . . . . ?
O5 P2 C1 P1 68.65(17) . . . . ?
O6 P2 C1 P1 -177.61(14) . . . . ?
O1 P1 C1 O7 173.51(18) . . . . ?
O3 P1 C1 O7 -65.5(2) . . . . ?
O2 P1 C1 O7 51.6(2) . . . . ?
O1 P1 C1 C2 -63.4(3) . . . . ?
O3 P1 C1 C2 57.6(2) . . . . ?
O2 P1 C1 C2 174.7(2) . . . . ?
O1 P1 C1 P2 62.98(18) . . . . ?
O3 P1 C1 P2 -176.07(14) . . . . ?
O2 P1 C1 P2 -58.92(17) . . . . ?
Fe2 O14 C3 C4 177.1(2) 1_655 . . . ?
Fe2 O14 C3 P3 -59.56(19) 1_655 . . . ?
Fe2 O14 C3 P4 55.97(19) 1_655 . . . ?
O8 P3 C3 O14 174.27(18) . . . . ?
O9 P3 C3 O14 50.8(2) . . . . ?
O10 P3 C3 O14 -64.2(2) . . . . ?
O8 P3 C3 C4 -63.6(2) . . . . ?
O9 P3 C3 C4 173.0(2) . . . . ?
O10 P3 C3 C4 58.0(3) . . . . ?
O8 P3 C3 P4 62.60(18) . . . . ?
O9 P3 C3 P4 -60.86(17) . . . . ?
O10 P3 C3 P4 -175.83(13) . . . . ?
O11 P4 C3 O14 -162.32(18) . . . . ?
O12 P4 C3 O14 -35.5(2) . . . . ?
O13 P4 C3 O14 82.0(2) . . . . ?
O11 P4 C3 C4 77.3(2) . . . . ?
O12 P4 C3 C4 -155.8(2) . . . . ?
O13 P4 C3 C4 -38.4(2) . . . . ?
O11 P4 C3 P3 -49.25(19) . . . . ?
O12 P4 C3 P3 77.61(17) . . . . ?
O13 P4 C3 P3 -164.91(14) . . . . ?
C13 C11 C12 C13 0.2(7) . . . 2_666 ?
N1 C11 C12 C13 178.2(3) . . . 2_666 ?
C12 C11 C13 C12 -0.2(6) . . . 2_666 ?
N1 C11 C13 C12 -178.2(3) . . . 2_666 ?
C16 C14 C15 C16 0.3(6) 2_675 . . . ?
N2 C14 C15 C16 178.7(3) . . . . ?
C14 C15 C16 C14 -0.3(5) . . . 2_675 ?
